data_1544711
loop_
_publ_author_name
'Yoshida, Masaki'
'Kondo, Mio'
'Okamura, Masaya'
'Kanaike, Mari'
'Haesuwannakij, Setsiri'
'Sakurai, Hidehiro'
'Masaoka, Shigeyuki'

_publ_section_title
;
 Fe, Ru, and Os Complexes with the Same Molecular Framework: Comparison of
 Structures, Properties and Catalytic Activities
;
_journal_name_full 'Faraday Discuss.'
_journal_paper_doi 10.1039/C6FD00227G
_journal_year 2016
_chemical_compound_source 'synthesis as described'
_chemical_formula_moiety 'C29 H25 Cl Fe N5, F6 P'
_chemical_formula_sum 'C29 H25 Cl F6 Fe N5 P'
_chemical_formula_weight 679.81
_chemical_name_systematic
;
FePY5Me2Cl_PF6
;
_space_group_IT_number 57
_symmetry_cell_setting orthorhombic
_symmetry_Int_Tables_number 57
_symmetry_space_group_name_Hall '-P 2c 2b'
_symmetry_space_group_name_H-M 'P b c m'
_atom_sites_solution_hydrogens geom
_atom_sites_solution_primary direct
_atom_sites_solution_secondary direct
_audit_creation_date 2015-09-30T17:23:40-00:00
_audit_creation_method 'WinGX routine CIF_UPDATE'
_audit_update_record
;
2016-10-07 deposited with the CCDC.
2016-12-02 downloaded from the CCDC.
;
_cell_angle_alpha 90
_cell_angle_beta 90
_cell_angle_gamma 90
_cell_formula_units_Z 4
_cell_length_a 8.9422(3)
_cell_length_b 17.1851(6)
_cell_length_c 20.8463(8)
_cell_measurement_reflns_used 15905
_cell_measurement_temperature 123(2)
_cell_measurement_theta_max 27.4
_cell_measurement_theta_min 3
_cell_measurement_wavelength 0.71073
_cell_volume 3203.5(2)
_computing_cell_refinement 'RAPID AUTO (Rigaku)'
_computing_data_collection 'RAPID AUTO (Rigaku)'
_computing_data_reduction 'RAPID AUTO (Rigaku)'
_computing_molecular_graphics 'ORTEP-3 for Windows (Farrugia, 2012)'
_computing_publication_material 'WinGX publication routines (Farrugia, 2012)'
_computing_structure_refinement 'SHELXL-2014 (Sheldrick, 2014)'
_computing_structure_solution 'SIR-97 (Altomare et al., 1999)'
_diffrn_ambient_temperature 123(2)
_diffrn_detector 'curved image-plate'
_diffrn_detector_area_resol_mean 10
_diffrn_measured_fraction_theta_full 0.998
_diffrn_measured_fraction_theta_max 0.998
_diffrn_measurement_device 'quarter \C-circle diffractometer'
_diffrn_measurement_device_type 'Rigaku R-Axis Rapid'
_diffrn_measurement_method \w
_diffrn_orient_matrix_type fs_process
_diffrn_orient_matrix_UB_11 0.028306
_diffrn_orient_matrix_UB_12 0.029269
_diffrn_orient_matrix_UB_13 -0.039642
_diffrn_orient_matrix_UB_21 -0.092986
_diffrn_orient_matrix_UB_22 -0.018826
_diffrn_orient_matrix_UB_23 -0.021664
_diffrn_orient_matrix_UB_31 -0.055301
_diffrn_orient_matrix_UB_32 0.046636
_diffrn_orient_matrix_UB_33 0.016135
_diffrn_radiation_monochromator graphite
_diffrn_radiation_probe x-ray
_diffrn_radiation_type MoK\a
_diffrn_radiation_wavelength 0.71073
_diffrn_reflns_av_R_equivalents 0.0888
_diffrn_reflns_av_unetI/netI 0.0486
_diffrn_reflns_Laue_measured_fraction_full 0.998
_diffrn_reflns_Laue_measured_fraction_max 0.998
_diffrn_reflns_limit_h_max 11
_diffrn_reflns_limit_h_min -10
_diffrn_reflns_limit_k_max 22
_diffrn_reflns_limit_k_min -22
_diffrn_reflns_limit_l_max 27
_diffrn_reflns_limit_l_min -27
_diffrn_reflns_number 29640
_diffrn_reflns_point_group_measured_fraction_full 0.998
_diffrn_reflns_point_group_measured_fraction_max 0.998
_diffrn_reflns_theta_full 25.242
_diffrn_reflns_theta_max 27.418
_diffrn_reflns_theta_min 3.001
_diffrn_source 'rotating anode'
_diffrn_standards_number 0
_exptl_absorpt_coefficient_mu 0.666
_exptl_absorpt_correction_T_max 1.000
_exptl_absorpt_correction_T_min 0.405
_exptl_absorpt_correction_type multi-scan
_exptl_absorpt_process_details 'ABSCOR (Rigaku, 1955)'
_exptl_crystal_colour yellow
_exptl_crystal_density_diffrn 1.41
_exptl_crystal_density_method 'not measured'
_exptl_crystal_description block
_exptl_crystal_F_000 1384
_exptl_crystal_size_max 0.1
_exptl_crystal_size_mid 0.1
_exptl_crystal_size_min 0.1
_platon_squeeze_details
;
TITL SIR97 run in space group P b c m
CELL    8.9422   17.1851   20.8463     90.00     90.00     90.00
SPGR Pbcm
# Solvent Accessible Volume =     701.3
# Electrons Found in S.A.V. =     172.6
# Note: Atoms in Void as Cxxx and Qxxx all others
C101 1.000 1.000 0.000 !       4.52 eA-3
C102 0.920 0.582 0.421 !       2.87 eA-3
C103 0.030 0.545 0.049 !       2.17 eA-3
C104 0.100 0.038 0.033 !       1.84 eA-3
Q105 0.935 0.406 0.252 !       1.05 eA-3
Q106 0.780 0.313 0.249 !       0.98 eA-3
Q107 0.218 0.874 0.316 !       0.84 eA-3
Q108 0.646 0.422 0.248 !       0.79 eA-3
Q109 0.278 0.855 0.281 !       0.77 eA-3
Q110 0.276 0.422 0.249 !       0.75 eA-3
Q111 0.664 0.470 0.263 !       0.64 eA-3
Q112 0.209 0.578 0.249 !       0.61 eA-3
Q113 0.646 0.516 0.254 !       0.61 eA-3
Q114 0.212 0.951 0.191 !       0.61 eA-3
Q115 0.946 0.906 0.253 !       0.60 eA-3
C116 0.096 1.001 0.396 !       0.59 eA-3
Q117 0.250 0.937 0.245 !       0.57 eA-3
Q118 0.664 0.297 0.500 !       0.55 eA-3
Q119 0.441 0.874 0.233 !       0.55 eA-3
Q120 0.472 0.906 0.249 !       0.53 eA-3
Q121 0.491 0.766 0.251 !       0.53 eA-3
Q122 0.143 0.858 0.258 !       0.52 eA-3
Q123 0.154 0.981 0.213 !       0.52 eA-3
Q124 0.383 0.250 0.500 !       0.51 eA-3
;
_refine_diff_density_max 0.716
_refine_diff_density_min -0.617
_refine_diff_density_rms 0.084
_refine_ls_extinction_method none
_refine_ls_goodness_of_fit_ref 1.111
_refine_ls_hydrogen_treatment constr
_refine_ls_matrix_type full
_refine_ls_number_constraints 0
_refine_ls_number_parameters 215
_refine_ls_number_reflns 3741
_refine_ls_number_restraints 2
_refine_ls_restrained_S_all 1.11
_refine_ls_R_factor_all 0.0981
_refine_ls_R_factor_gt 0.0584
_refine_ls_shift/su_max 0
_refine_ls_shift/su_mean 0
_refine_ls_structure_factor_coef Fsqd
_refine_ls_weighting_details 'w=1/[\s^2^(Fo^2^)+(0.0989P)^2^] where P=(Fo^2^+2Fc^2^)/3'
_refine_ls_weighting_scheme calc
_refine_ls_wR_factor_gt 0.1566
_refine_ls_wR_factor_ref 0.1904
_reflns_Friedel_coverage 0
_reflns_number_gt 2261
_reflns_number_total 3741
_reflns_threshold_expression 'I > 2\s(I)'
_cod_data_source_file c6fd00227g2.cif
_cod_data_source_block FePY5Me2Cl_PF6
_cod_original_formula_sum 'C29 H25 Cl1 F6 Fe1 N5 P1'
_cod_database_code 1544711
_shelx_estimated_absorpt_t_min 0.936
_shelx_estimated_absorpt_t_max 0.936
_platon_squeeze_void_probe_radius 1.20

loop_
_symmetry_equiv_pos_as_xyz
'x, y, z'
'-x, -y, z+1/2'
'x, -y+1/2, -z'
'-x, y+1/2, -z+1/2'
'-x, -y, -z'
'x, y, -z-1/2'
'-x, y-1/2, z'
'x, -y-1/2, z-1/2'

loop_
_atom_site_label
_atom_site_type_symbol
_atom_site_fract_x
_atom_site_fract_y
_atom_site_fract_z
_atom_site_U_iso_or_equiv
_atom_site_adp_type
_atom_site_occupancy
_atom_site_site_symmetry_order
_atom_site_calc_flag
_atom_site_refinement_flags_posn
_atom_site_refinement_flags_adp
_atom_site_refinement_flags_occupancy
C1 C 0.8776(5) 0.1794(2) 0.86098(19) 0.0474(9) Uani 1 1 d . . .
H1 H 0.7736 0.1903 0.8631 0.057 Uiso 1 1 calc R U .
C2 C 0.9705(5) 0.2132(2) 0.9062(2) 0.0567(10) Uani 1 1 d . . .
H2 H 0.9307 0.2455 0.9391 0.068 Uiso 1 1 calc R U .
C3 C 1.1226(5) 0.1990(2) 0.9024(2) 0.0601(11) Uani 1 1 d . . .
H3 H 1.1896 0.2205 0.933 0.072 Uiso 1 1 calc R U .
C4 C 1.1745(5) 0.1532(2) 0.8533(2) 0.0576(11) Uani 1 1 d . . .
H4 H 1.2788 0.1435 0.8497 0.069 Uiso 1 1 calc R U .
C5 C 1.0779(4) 0.1209(2) 0.8090(2) 0.0468(9) Uani 1 1 d . . .
C6 C 1.1334(6) 0.0764(3) 0.75 0.0502(14) Uani 1 2 d S T P
C7 C 1.3027(6) 0.0714(3) 0.75 0.0591(16) Uani 1 2 d S T P
H7A H 1.3362 0.0435 0.7884 0.089 Uiso 0.5 1 calc R U P
H7B H 1.3449 0.1241 0.75 0.089 Uiso 1 2 calc R U P
H7C H 1.3362 0.0435 0.7116 0.089 Uiso 0.5 1 calc R U P
C8 C 1.0674(6) -0.0067(3) 0.75 0.0490(14) Uani 1 2 d S T P
C9 C 1.1581(7) -0.0714(3) 0.75 0.0608(17) Uani 1 2 d S T P
H9 H 1.2637 -0.0653 0.75 0.073 Uiso 1 2 calc R U P
C10 C 1.0966(7) -0.1454(3) 0.75 0.0634(17) Uani 1 2 d S T P
H10 H 1.1588 -0.1903 0.75 0.076 Uiso 1 2 calc R U P
C11 C 0.9446(7) -0.1523(3) 0.75 0.0639(17) Uani 1 2 d S T P
H11 H 0.8993 -0.2023 0.75 0.077 Uiso 1 2 calc R U P
C12 C 0.8559(6) -0.0852(3) 0.75 0.0529(14) Uani 1 2 d S T P
C13 C 0.6843(6) -0.0898(3) 0.75 0.0510(14) Uani 1 2 d S T P
C14 C 0.6338(7) -0.1761(3) 0.75 0.0668(18) Uani 1 2 d S T P
H14A H 0.6725 -0.2021 0.7116 0.1 Uiso 0.5 1 calc R U P
H14B H 0.5243 -0.1786 0.75 0.1 Uiso 1 2 calc R U P
H14C H 0.6725 -0.2021 0.7884 0.1 Uiso 0.5 1 calc R U P
C15 C 0.6233(4) -0.0487(2) 0.6909(2) 0.0489(9) Uani 1 1 d . . .
C16 C 0.5320(5) -0.0855(2) 0.6460(2) 0.0590(12) Uani 1 1 d . . .
H16 H 0.5121 -0.1396 0.6503 0.071 Uiso 1 1 calc R U .
C17 C 0.4707(5) -0.0452(3) 0.5959(2) 0.0640(12) Uani 1 1 d . . .
H17 H 0.4091 -0.0708 0.5653 0.077 Uiso 1 1 calc R U .
C18 C 0.5003(5) 0.0333(2) 0.5907(2) 0.0563(10) Uani 1 1 d . . .
H18 H 0.4582 0.0633 0.5569 0.068 Uiso 1 1 calc R U .
C19 C 0.5923(4) 0.0673(2) 0.63568(19) 0.0469(9) Uani 1 1 d . . .
H19 H 0.6128 0.1213 0.6318 0.056 Uiso 1 1 calc R U .
N1 N 0.9270(3) 0.13161(16) 0.81399(16) 0.0440(7) Uani 1 1 d . . .
N2 N 0.6552(3) 0.02800(16) 0.68497(16) 0.0439(7) Uani 1 1 d . . .
N3 N 0.9161(5) -0.0131(2) 0.75 0.0500(11) Uani 1 2 d S T P
F1 F 0.4115(3) 0.31537(13) 0.50516(12) 0.0585(6) Uani 1 1 d . . .
F2 F 0.5376(3) 0.24249(14) 0.57617(13) 0.0752(8) Uani 1 1 d . . .
F3 F 0.6644(3) 0.18387(14) 0.49648(15) 0.0757(8) Uani 1 1 d . . .
P1 P 0.53818(17) 0.25 0.5 0.0499(4) Uani 1 2 d S T P
Cl1 Cl 0.63717(14) 0.18953(6) 0.75 0.0455(3) Uani 1 2 d S T P
Fe1 Fe 0.78957(8) 0.08049(4) 0.75 0.0402(3) Uani 1 2 d S T P

loop_
_atom_site_aniso_label
_atom_site_aniso_U_11
_atom_site_aniso_U_22
_atom_site_aniso_U_33
_atom_site_aniso_U_23
_atom_site_aniso_U_13
_atom_site_aniso_U_12
C1 0.045(2) 0.0447(18) 0.052(2) -0.0024(17) 0.0012(17) -0.0048(16)
C2 0.054(3) 0.066(2) 0.050(2) -0.007(2) -0.003(2) -0.006(2)
C3 0.053(3) 0.065(2) 0.062(3) -0.003(2) -0.018(2) -0.008(2)
C4 0.045(2) 0.054(2) 0.075(3) 0.001(2) -0.011(2) -0.0019(18)
C5 0.037(2) 0.0424(18) 0.061(3) 0.0029(17) -0.0032(18) -0.0009(15)
C6 0.032(3) 0.045(3) 0.073(4) 0 0 0.001(2)
C7 0.038(3) 0.056(3) 0.084(5) 0 0 0.000(2)
C8 0.034(3) 0.039(3) 0.074(4) 0 0 0.004(2)
C9 0.035(3) 0.048(3) 0.099(5) 0 0 0.005(2)
C10 0.048(4) 0.045(3) 0.096(5) 0 0 0.011(3)
C11 0.060(4) 0.039(3) 0.093(5) 0 0 -0.001(3)
C12 0.042(3) 0.037(2) 0.079(4) 0 0 -0.003(2)
C13 0.042(3) 0.030(2) 0.080(4) 0 0 0.000(2)
C14 0.060(4) 0.031(2) 0.109(6) 0 0 -0.004(2)
C15 0.045(2) 0.0357(17) 0.066(3) -0.0079(17) 0.0057(19) -0.0035(16)
C16 0.057(3) 0.0398(19) 0.081(3) -0.018(2) 0.005(2) -0.0101(18)
C17 0.066(3) 0.062(2) 0.065(3) -0.025(2) -0.002(2) -0.011(2)
C18 0.055(2) 0.062(2) 0.052(2) -0.012(2) -0.003(2) -0.0029(19)
C19 0.043(2) 0.0465(19) 0.051(2) -0.0046(17) 0.0037(18) -0.0043(16)
N1 0.0331(16) 0.0416(15) 0.057(2) 0.0052(14) -0.0009(14) -0.0027(12)
N2 0.0343(16) 0.0399(15) 0.057(2) -0.0071(14) 0.0025(14) -0.0011(12)
N3 0.041(2) 0.035(2) 0.074(3) 0 0 -0.0017(18)
F1 0.0498(13) 0.0549(13) 0.0709(17) -0.0065(11) -0.0055(12) 0.0076(10)
F2 0.099(2) 0.0673(15) 0.0594(16) -0.0117(12) -0.0162(15) 0.0213(14)
F3 0.0510(15) 0.0577(14) 0.119(2) -0.0363(14) -0.0021(15) 0.0090(11)
P1 0.0438(8) 0.0467(8) 0.0590(10) -0.0118(6) 0 0
Cl1 0.0424(7) 0.0368(6) 0.0574(8) 0 0 0.0001(5)
Fe1 0.0352(4) 0.0308(4) 0.0546(5) 0 0 -0.0009(3)

loop_
_atom_type_symbol
_atom_type_description
_atom_type_scat_dispersion_real
_atom_type_scat_dispersion_imag
_atom_type_scat_source
C C 0.0033 0.0016 'International Tables Vol C Tables 4.2.6.8 and 6.1.1.4'
H H 0 0 'International Tables Vol C Tables 4.2.6.8 and 6.1.1.4'
N N 0.0061 0.0033 'International Tables Vol C Tables 4.2.6.8 and 6.1.1.4'
F F 0.0171 0.0103 'International Tables Vol C Tables 4.2.6.8 and 6.1.1.4'
P P 0.1023 0.0942 'International Tables Vol C Tables 4.2.6.8 and 6.1.1.4'
Cl Cl 0.1484 0.1585 'International Tables Vol C Tables 4.2.6.8 and 6.1.1.4'
Fe Fe 0.3463 0.8444 'International Tables Vol C Tables 4.2.6.8 and 6.1.1.4'

loop_
_geom_angle_atom_site_label_1
_geom_angle_atom_site_label_2
_geom_angle_atom_site_label_3
_geom_angle
_geom_angle_site_symmetry_1
_geom_angle_site_symmetry_3
N1 C1 C2 123.6(4) . .
N1 C1 H1 118.2 . .
C2 C1 H1 118.2 . .
C1 C2 C3 118.4(4) . .
C1 C2 H2 120.8 . .
C3 C2 H2 120.8 . .
C4 C3 C2 118.5(4) . .
C4 C3 H3 120.8 . .
C2 C3 H3 120.8 . .
C3 C4 C5 121.2(4) . .
C3 C4 H4 119.4 . .
C5 C4 H4 119.4 . .
N1 C5 C4 120.9(4) . .
N1 C5 C6 116.6(4) . .
C4 C5 C6 122.4(4) . .
C7 C6 C5 110.6(3) . 6_557
C7 C6 C5 110.6(3) . .
C5 C6 C5 106.9(4) 6_557 .
C7 C6 C8 109.2(4) . .
C5 C6 C8 109.8(3) 6_557 .
C5 C6 C8 109.8(3) . .
C6 C7 H7A 109.5 . .
C6 C7 H7B 109.5 . .
H7A C7 H7B 109.5 . .
C6 C7 H7C 109.5 . .
H7A C7 H7C 109.5 . .
H7B C7 H7C 109.5 . .
N3 C8 C9 121.4(5) . .
N3 C8 C6 117.1(4) . .
C9 C8 C6 121.5(5) . .
C8 C9 C10 120.5(5) . .
C8 C9 H9 119.7 . .
C10 C9 H9 119.7 . .
C11 C10 C9 118.4(5) . .
C11 C10 H10 120.8 . .
C9 C10 H10 120.8 . .
C10 C11 C12 119.5(5) . .
C10 C11 H11 120.2 . .
C12 C11 H11 120.2 . .
N3 C12 C11 122.0(5) . .
N3 C12 C13 116.4(5) . .
C11 C12 C13 121.5(5) . .
C15 C13 C15 108.2(4) 6_557 .
C15 C13 C12 109.5(3) 6_557 .
C15 C13 C12 109.5(3) . .
C15 C13 C14 109.9(3) 6_557 .
C15 C13 C14 109.9(3) . .
C12 C13 C14 109.9(4) . .
C13 C14 H14A 109.5 . .
C13 C14 H14B 109.5 . .
H14A C14 H14B 109.5 . .
C13 C14 H14C 109.5 . .
H14A C14 H14C 109.5 . .
H14B C14 H14C 109.5 . .
N2 C15 C16 120.3(4) . .
N2 C15 C13 116.8(3) . .
C16 C15 C13 122.9(3) . .
C17 C16 C15 121.2(4) . .
C17 C16 H16 119.4 . .
C15 C16 H16 119.4 . .
C16 C17 C18 118.6(4) . .
C16 C17 H17 120.7 . .
C18 C17 H17 120.7 . .
C19 C18 C17 118.4(4) . .
C19 C18 H18 120.8 . .
C17 C18 H18 120.8 . .
N2 C19 C18 123.7(3) . .
N2 C19 H19 118.2 . .
C18 C19 H19 118.2 . .
C1 N1 C5 117.3(3) . .
C1 N1 Fe1 123.0(3) . .
C5 N1 Fe1 119.6(3) . .
C19 N2 C15 117.9(3) . .
C19 N2 Fe1 122.3(2) . .
C15 N2 Fe1 119.9(3) . .
C12 N3 C8 118.1(4) . .
C12 N3 Fe1 121.4(4) . .
C8 N3 Fe1 120.5(3) . .
F2 P1 F2 179.6(2) 3_556 .
F2 P1 F1 90.44(15) 3_556 .
F2 P1 F1 89.29(13) . .
F2 P1 F1 89.28(13) 3_556 3_556
F2 P1 F1 90.44(15) . 3_556
F1 P1 F1 89.81(18) . 3_556
F2 P1 F3 89.46(15) 3_556 3_556
F2 P1 F3 90.82(16) . 3_556
F1 P1 F3 89.86(13) . 3_556
F1 P1 F3 178.70(16) 3_556 3_556
F2 P1 F3 90.82(16) 3_556 .
F2 P1 F3 89.46(15) . .
F1 P1 F3 178.70(16) . .
F1 P1 F3 89.86(12) 3_556 .
F3 P1 F3 90.5(2) 3_556 .
N3 Fe1 N1 90.33(13) . 6_557
N3 Fe1 N1 90.33(13) . .
N1 Fe1 N1 82.90(18) 6_557 .
N3 Fe1 N2 88.68(13) . .
N1 Fe1 N2 96.48(13) 6_557 .
N1 Fe1 N2 178.83(13) . .
N3 Fe1 N2 88.68(13) . 6_557
N1 Fe1 N2 178.83(13) 6_557 6_557
N1 Fe1 N2 96.48(13) . 6_557
N2 Fe1 N2 84.12(18) . 6_557
N3 Fe1 Cl1 179.10(13) . .
N1 Fe1 Cl1 90.35(9) 6_557 .
N1 Fe1 Cl1 90.35(9) . .
N2 Fe1 Cl1 90.65(9) . .
N2 Fe1 Cl1 90.65(9) 6_557 .

loop_
_geom_bond_atom_site_label_1
_geom_bond_atom_site_label_2
_geom_bond_distance
_geom_bond_site_symmetry_2
C1 N1 1.352(5) .
C1 C2 1.385(6) .
C1 H1 0.95 .
C2 C3 1.385(6) .
C2 H2 0.95 .
C3 C4 1.371(6) .
C3 H3 0.95 .
C4 C5 1.381(6) .
C4 H4 0.95 .
C5 N1 1.366(4) .
C5 C6 1.531(5) .
C6 C7 1.516(8) .
C6 C5 1.531(5) 6_557
C6 C8 1.544(7) .
C7 H7A 0.98 .
C7 H7B 0.98 .
C7 H7C 0.98 .
C8 N3 1.358(7) .
C8 C9 1.377(7) .
C9 C10 1.385(8) .
C9 H9 0.95 .
C10 C11 1.365(9) .
C10 H10 0.95 .
C11 C12 1.400(8) .
C11 H11 0.95 .
C12 N3 1.350(6) .
C12 C13 1.537(8) .
C13 C15 1.521(5) 6_557
C13 C15 1.521(5) .
C13 C14 1.549(7) .
C14 H14A 0.98 .
C14 H14B 0.98 .
C14 H14C 0.98 .
C15 N2 1.355(4) .
C15 C16 1.394(6) .
C16 C17 1.369(7) .
C16 H16 0.95 .
C17 C18 1.379(6) .
C17 H17 0.95 .
C18 C19 1.377(6) .
C18 H18 0.95 .
C19 N2 1.352(5) .
C19 H19 0.95 .
N1 Fe1 2.015(3) .
N2 Fe1 2.024(3) .
N3 Fe1 1.966(4) .
F1 P1 1.599(2) .
F2 P1 1.593(3) .
F3 P1 1.604(3) .
P1 F2 1.593(3) 3_556
P1 F1 1.599(2) 3_556
P1 F3 1.604(3) 3_556
Cl1 Fe1 2.3170(14) .
Fe1 N1 2.015(3) 6_557
Fe1 N2 2.024(3) 6_557

loop_
_geom_torsion_atom_site_label_1
_geom_torsion_atom_site_label_2
_geom_torsion_atom_site_label_3
_geom_torsion_atom_site_label_4
_geom_torsion
_geom_torsion_site_symmetry_1
_geom_torsion_site_symmetry_4
N1 C1 C2 C3 1.6(6) . .
C1 C2 C3 C4 1.1(6) . .
C2 C3 C4 C5 -0.8(6) . .
C3 C4 C5 N1 -2.2(6) . .
C3 C4 C5 C6 173.7(4) . .
N1 C5 C6 C7 178.1(4) . .
C4 C5 C6 C7 2.1(5) . .
N1 C5 C6 C5 57.7(5) . 6_557
C4 C5 C6 C5 -118.3(4) . 6_557
N1 C5 C6 C8 -61.3(4) . .
C4 C5 C6 C8 122.7(4) . .
C7 C6 C8 N3 180 . .
C5 C6 C8 N3 -58.6(3) 6_557 .
C5 C6 C8 N3 58.6(3) . .
C7 C6 C8 C9 0 . .
C5 C6 C8 C9 121.4(3) 6_557 .
C5 C6 C8 C9 -121.4(3) . .
N3 C8 C9 C10 0 . .
C6 C8 C9 C10 180 . .
C8 C9 C10 C11 0 . .
C9 C10 C11 C12 0 . .
C10 C11 C12 N3 0 . .
C10 C11 C12 C13 180 . .
N3 C12 C13 C15 -59.2(3) . 6_557
C11 C12 C13 C15 120.8(3) . 6_557
N3 C12 C13 C15 59.2(3) . .
C11 C12 C13 C15 -120.8(3) . .
N3 C12 C13 C14 180 . .
C11 C12 C13 C14 0 . .
C15 C13 C15 N2 58.6(6) 6_557 .
C12 C13 C15 N2 -60.7(4) . .
C14 C13 C15 N2 178.4(4) . .
C15 C13 C15 C16 -118.1(4) 6_557 .
C12 C13 C15 C16 122.6(4) . .
C14 C13 C15 C16 1.8(6) . .
N2 C15 C16 C17 -1.2(6) . .
C13 C15 C16 C17 175.3(4) . .
C15 C16 C17 C18 -0.4(7) . .
C16 C17 C18 C19 1.1(6) . .
C17 C18 C19 N2 -0.3(6) . .
C2 C1 N1 C5 -4.5(5) . .
C2 C1 N1 Fe1 178.3(3) . .
C4 C5 N1 C1 4.7(5) . .
C6 C5 N1 C1 -171.4(3) . .
C4 C5 N1 Fe1 -178.0(3) . .
C6 C5 N1 Fe1 5.9(4) . .
C18 C19 N2 C15 -1.3(6) . .
C18 C19 N2 Fe1 -179.9(3) . .
C16 C15 N2 C19 2.0(5) . .
C13 C15 N2 C19 -174.8(3) . .
C16 C15 N2 Fe1 -179.4(3) . .
C13 C15 N2 Fe1 3.9(5) . .
C11 C12 N3 C8 0 . .
C13 C12 N3 C8 180 . .
C11 C12 N3 Fe1 180 . .
C13 C12 N3 Fe1 0 . .
C9 C8 N3 C12 0 . .
C6 C8 N3 C12 180 . .
C9 C8 N3 Fe1 180 . .
C6 C8 N3 Fe1 0 . .

loop_
_platon_squeeze_void_nr
_platon_squeeze_void_average_x
_platon_squeeze_void_average_y
_platon_squeeze_void_average_z
_platon_squeeze_void_volume
_platon_squeeze_void_count_electrons
_platon_squeeze_void_content
1 0.000 0.000 0.000 171 43 ' '
2 0.000 0.000 0.500 171 43 ' '
3 0.000 0.500 0.500 171 43 ' '
4 0.000 0.500 1.000 171 43 ' '
